data_7714196
loop_
_publ_author_name
'Kaniewska-Laskowska, Kinga'
'Ordyszewska, Anna'
'Wojnowski, Tomasz'
'Halenka, Hanna'
'Czapla, Marcin'
'Chojnacki, Jaros\/law'
'Grubba, Rafa\/l'

_publ_section_title
;
 Phosphinoborenium cations stabilized by N-heterocyclic carbenes:
 synthesis, structure, and reactivity
;
_journal_name_full 'Dalton Transactions'
_journal_paper_doi 10.1039/D3DT03090C
_journal_year 2023
_chemical_formula_moiety 'C14 H32 Au B Br Cl N P'
_chemical_formula_sum 'C14 H32 Au B Br Cl N P'
_chemical_formula_weight 568.51
_space_group_crystal_system monoclinic
_space_group_IT_number 14
_space_group_name_Hall '-P 2ybc'
_space_group_name_H-M_alt 'P 1 21/c 1'
_atom_sites_solution_hydrogens geom
_atom_sites_solution_primary dual
_atom_sites_solution_secondary difmap
_audit_creation_date 2023-10-09
_audit_creation_method
;
Olex2 1.2
(compiled 2018.05.29 svn.r3508 for OlexSys, GUI svn.r5506)
;
_audit_update_record
;
2023-10-09 deposited with the CCDC.	2023-10-12 downloaded from the CCDC.
;
_cell_angle_alpha 90
_cell_angle_beta 92.402(7)
_cell_angle_gamma 90
_cell_formula_units_Z 4
_cell_length_a 11.9513(11)
_cell_length_b 9.9691(9)
_cell_length_c 17.3494(15)
_cell_measurement_reflns_used 17405
_cell_measurement_temperature 120
_cell_measurement_theta_max 27.00
_cell_measurement_theta_min 2.38
_cell_volume 2065.3(3)
_computing_cell_refinement 'X-Area Recipe 1.34.0.0 (STOE, 2019)'
_computing_data_collection 'X-Area WinXpose 2.0.22.0 (STOE, 2016)'
_computing_data_reduction 'X-Area Integrate 1.77.0.0 (STOE, 2019) X-Area X-Red32 1.65.0.0 (STOE, 2018)'
_computing_molecular_graphics 'Olex2 (Dolomanov et al., 2009)'
_computing_publication_material 'Olex2 (Dolomanov et al., 2009)'
_computing_structure_refinement 'ShelXL (Sheldrick, 2015)'
_computing_structure_solution 'ShelXT (Sheldrick, 2015)'
_diffrn_ambient_temperature 120.0
_diffrn_detector_area_resol_mean 6.67
_diffrn_measured_fraction_theta_full 0.998
_diffrn_measured_fraction_theta_max 0.999
_diffrn_measurement_device_type 'STOE IPDS 2T'
_diffrn_measurement_method 'rotation method, \w scans'
_diffrn_radiation_type MoK\a
_diffrn_radiation_wavelength 0.71073
_diffrn_reflns_av_R_equivalents 0.0611
_diffrn_reflns_av_unetI/netI 0.0435
_diffrn_reflns_Laue_measured_fraction_full 0.998
_diffrn_reflns_Laue_measured_fraction_max 0.999
_diffrn_reflns_limit_h_max 15
_diffrn_reflns_limit_h_min -15
_diffrn_reflns_limit_k_max 12
_diffrn_reflns_limit_k_min -12
_diffrn_reflns_limit_l_max 21
_diffrn_reflns_limit_l_min -21
_diffrn_reflns_number 13321
_diffrn_reflns_point_group_measured_fraction_full 0.998
_diffrn_reflns_point_group_measured_fraction_max 0.999
_diffrn_reflns_theta_full 25.242
_diffrn_reflns_theta_max 26.498
_diffrn_reflns_theta_min 2.350
_diffrn_source 'GeniX Mo, 0.05 x 0.05 mm2 microfocus'
_exptl_absorpt_coefficient_mu 9.257
_exptl_absorpt_correction_T_max 0.4082
_exptl_absorpt_correction_T_min 0.1341
_exptl_absorpt_correction_type integration
_exptl_absorpt_process_details
'STOE X-Red32, absorption correction by Gaussian integration, analogous to P. Coppens, "The Evaluation of Absorption and Extinction in Single-Crystal Structure Analysis", published in F. R. Ahmed (Editor), "Crystallographic Computing", Munksgaard, Copenhagen (1970), 255 - 270'
_exptl_crystal_colour colourless
_exptl_crystal_colour_primary colourless
_exptl_crystal_density_diffrn 1.828
_exptl_crystal_density_method 'not measured'
_exptl_crystal_description prism
_exptl_crystal_F_000 1096
_exptl_crystal_size_max 0.26
_exptl_crystal_size_mid 0.14
_exptl_crystal_size_min 0.11
_refine_diff_density_max 3.431
_refine_diff_density_min -2.793
_refine_diff_density_rms 0.323
_refine_ls_extinction_method none
_refine_ls_goodness_of_fit_ref 1.083
_refine_ls_hydrogen_treatment constr
_refine_ls_matrix_type full
_refine_ls_number_parameters 191
_refine_ls_number_reflns 4274
_refine_ls_number_restraints 0
_refine_ls_restrained_S_all 1.083
_refine_ls_R_factor_all 0.0618
_refine_ls_R_factor_gt 0.0574
_refine_ls_shift/su_max 0.001
_refine_ls_shift/su_mean 0.000
_refine_ls_structure_factor_coef Fsqd
_refine_ls_weighting_details 'w=1/[\s^2^(Fo^2^)+(0.0883P)^2^+23.1650P] where P=(Fo^2^+2Fc^2^)/3'
_refine_ls_weighting_scheme calc
_refine_ls_wR_factor_gt 0.1472
_refine_ls_wR_factor_ref 0.1500
_reflns_Friedel_coverage 0.000
_reflns_number_gt 4041
_reflns_number_total 4274
_reflns_threshold_expression 'I > 2\s(I)'
_cod_data_source_file d3dt03090c2.cif
_cod_data_source_block 1c
_cod_database_code 7714196
_shelx_shelxl_version_number 2018/3
_shelx_space_group_comment
;
The symmetry employed for this shelxl refinement is uniquely defined
by the following loop, which should always be used as a source of
symmetry information in preference to the above space-group names.
They are only intended as comments.
;
_shelx_estimated_absorpt_t_max 0.429
_shelx_estimated_absorpt_t_min 0.197
_olex2_refinement_description
;
1. Fixed Uiso
 At 1.2 times of:
  All C(H) groups
 At 1.5 times of:
  All C(H,H,H) groups
2.a Ternary CH refined with riding coordinates:
 C9(H9), C12(H12)
2.b Idealised Me refined as rotating group:
 C2(H2A,H2B,H2C), C3(H3A,H3B,H3C), C4(H4A,H4B,H4C), C6(H6A,H6B,H6C), C7(H7A,
 H7B,H7C), C8(H8A,H8B,H8C), C10(H10A,H10B,H10C), C11(H11A,H11B,H11C), C13(H13A,
 H13B,H13C), C14(H14A,H14B,H14C)
;
_olex2_submission_special_instructions 'No special instructions were received'

loop_
_space_group_symop_operation_xyz
'x, y, z'
'-x, y+1/2, -z+1/2'
'-x, -y, -z'
'x, -y-1/2, z-1/2'

loop_
_atom_site_label
_atom_site_type_symbol
_atom_site_fract_x
_atom_site_fract_y
_atom_site_fract_z
_atom_site_U_iso_or_equiv
_atom_site_adp_type
_atom_site_occupancy
_atom_site_site_symmetry_order
_atom_site_calc_flag
_atom_site_refinement_flags_posn
_atom_site_refinement_flags_adp
_atom_site_refinement_flags_occupancy
_atom_site_disorder_assembly
_atom_site_disorder_group
Au1 Au 0.24464(2) 0.60220(3) 0.47039(2) 0.02179(15) Uani 1 1 d . . . . .
Br1 Br 0.23736(8) 0.73480(10) 0.58610(5) 0.0350(2) Uani 1 1 d . . . . .
Cl1 Cl 0.31067(18) 0.1929(2) 0.29129(12) 0.0284(4) Uani 1 1 d . . . . .
P1 P 0.25349(15) 0.4815(2) 0.35997(11) 0.0178(4) Uani 1 1 d . . . . .
N1 N 0.2313(5) 0.2151(7) 0.4387(4) 0.0198(13) Uani 1 1 d . . . . .
C1 C 0.3876(7) 0.5356(9) 0.3134(5) 0.0271(17) Uani 1 1 d . . . . .
C2 C 0.4823(7) 0.4650(11) 0.3601(6) 0.034(2) Uani 1 1 d . . . . .
H2A H 0.471010 0.476566 0.415358 0.051 Uiso 1 1 calc GR . . . .
H2B H 0.554398 0.504146 0.347313 0.051 Uiso 1 1 calc GR . . . .
H2C H 0.481971 0.369137 0.347549 0.051 Uiso 1 1 calc GR . . . .
C3 C 0.3952(8) 0.5032(9) 0.2282(5) 0.0303(18) Uani 1 1 d . . . . .
H3A H 0.383956 0.406703 0.220125 0.045 Uiso 1 1 calc GR . . . .
H3B H 0.469195 0.528892 0.210872 0.045 Uiso 1 1 calc GR . . . .
H3C H 0.337275 0.552985 0.198503 0.045 Uiso 1 1 calc GR . . . .
C4 C 0.4025(9) 0.6881(10) 0.3243(6) 0.039(2) Uani 1 1 d . . . . .
H4A H 0.339053 0.735116 0.298947 0.058 Uiso 1 1 calc GR . . . .
H4B H 0.472179 0.716735 0.301420 0.058 Uiso 1 1 calc GR . . . .
H4C H 0.405752 0.709428 0.379506 0.058 Uiso 1 1 calc GR . . . .
C5 C 0.1226(7) 0.5085(8) 0.2981(5) 0.0219(15) Uani 1 1 d . . . . .
C6 C 0.1202(8) 0.4351(10) 0.2213(5) 0.0324(19) Uani 1 1 d . . . . .
H6A H 0.176638 0.473691 0.188394 0.049 Uiso 1 1 calc GR . . . .
H6B H 0.045855 0.444506 0.195799 0.049 Uiso 1 1 calc GR . . . .
H6C H 0.136511 0.339903 0.230082 0.049 Uiso 1 1 calc GR . . . .
C7 C 0.1059(8) 0.6588(9) 0.2826(5) 0.0314(18) Uani 1 1 d . . . . .
H7A H 0.109828 0.707775 0.331643 0.047 Uiso 1 1 calc GR . . . .
H7B H 0.032393 0.673431 0.256752 0.047 Uiso 1 1 calc GR . . . .
H7C H 0.164623 0.691285 0.249580 0.047 Uiso 1 1 calc GR . . . .
C8 C 0.0266(6) 0.4586(9) 0.3465(5) 0.0278(17) Uani 1 1 d . . . . .
H8A H 0.037526 0.363199 0.358273 0.042 Uiso 1 1 calc GR . . . .
H8B H -0.044773 0.470732 0.317398 0.042 Uiso 1 1 calc GR . . . .
H8C H 0.025629 0.509772 0.394646 0.042 Uiso 1 1 calc GR . . . .
C9 C 0.1816(8) 0.2795(9) 0.5053(5) 0.0299(18) Uani 1 1 d . . . . .
H9 H 0.165219 0.374391 0.489884 0.036 Uiso 1 1 calc R . . . .
C10 C 0.2599(10) 0.2858(11) 0.5747(5) 0.043(3) Uani 1 1 d . . . . .
H10A H 0.276032 0.194735 0.593224 0.064 Uiso 1 1 calc GR . . . .
H10B H 0.225202 0.337463 0.615390 0.064 Uiso 1 1 calc GR . . . .
H10C H 0.329783 0.329459 0.560908 0.064 Uiso 1 1 calc GR . . . .
C11 C 0.0694(8) 0.2159(10) 0.5241(6) 0.035(2) Uani 1 1 d . . . . .
H11A H 0.019834 0.215072 0.477644 0.052 Uiso 1 1 calc GR . . . .
H11B H 0.034673 0.268255 0.564503 0.052 Uiso 1 1 calc GR . . . .
H11C H 0.081884 0.123793 0.542154 0.052 Uiso 1 1 calc GR . . . .
C12 C 0.2493(7) 0.0654(10) 0.4516(6) 0.0299(18) Uani 1 1 d . . . . .
H12 H 0.226418 0.046303 0.505277 0.036 Uiso 1 1 calc R . . . .
C13 C 0.1746(8) -0.0191(10) 0.3988(6) 0.037(2) Uani 1 1 d . . . . .
H13A H 0.096359 0.007281 0.404388 0.055 Uiso 1 1 calc GR . . . .
H13B H 0.183811 -0.113964 0.412576 0.055 Uiso 1 1 calc GR . . . .
H13C H 0.195061 -0.005616 0.345280 0.055 Uiso 1 1 calc GR . . . .
C14 C 0.3737(8) 0.0254(11) 0.4490(8) 0.045(3) Uani 1 1 d . . . . .
H14A H 0.395588 0.022108 0.395213 0.067 Uiso 1 1 calc GR . . . .
H14B H 0.384696 -0.063072 0.472724 0.067 Uiso 1 1 calc GR . . . .
H14C H 0.419773 0.091735 0.477341 0.067 Uiso 1 1 calc GR . . . .
B1 B 0.2604(8) 0.2845(9) 0.3743(5) 0.0220(17) Uani 1 1 d . . . . .

loop_
_atom_site_aniso_label
_atom_site_aniso_U_11
_atom_site_aniso_U_22
_atom_site_aniso_U_33
_atom_site_aniso_U_23
_atom_site_aniso_U_13
_atom_site_aniso_U_12
Au1 0.0237(2) 0.0236(2) 0.0182(2) -0.00269(10) 0.00197(13) -0.00211(10)
Br1 0.0409(5) 0.0388(5) 0.0255(5) -0.0123(4) 0.0024(4) -0.0031(4)
Cl1 0.0364(10) 0.0259(9) 0.0239(10) 0.0006(7) 0.0137(8) 0.0057(8)
P1 0.0156(8) 0.0216(9) 0.0163(9) -0.0008(7) 0.0023(7) -0.0010(7)
N1 0.014(3) 0.030(3) 0.016(3) -0.003(3) -0.001(2) 0.000(2)
C1 0.023(4) 0.028(4) 0.030(4) 0.003(3) 0.001(3) -0.002(3)
C2 0.020(4) 0.047(5) 0.035(5) -0.001(4) -0.001(3) -0.004(4)
C3 0.030(4) 0.031(4) 0.030(5) 0.003(3) 0.006(3) -0.002(3)
C4 0.039(5) 0.032(5) 0.046(6) -0.005(4) 0.017(4) -0.017(4)
C5 0.020(3) 0.025(4) 0.020(4) 0.003(3) 0.000(3) 0.000(3)
C6 0.029(4) 0.038(5) 0.030(5) -0.007(4) -0.006(3) 0.004(4)
C7 0.038(5) 0.030(4) 0.026(4) 0.003(4) 0.003(4) 0.008(4)
C8 0.016(3) 0.036(4) 0.031(4) -0.001(4) 0.003(3) -0.002(3)
C9 0.044(5) 0.027(4) 0.019(4) -0.004(3) 0.009(4) -0.005(4)
C10 0.068(7) 0.043(5) 0.016(4) -0.006(4) -0.008(4) -0.024(5)
C11 0.039(5) 0.038(5) 0.029(5) 0.006(4) 0.019(4) -0.004(4)
C12 0.023(4) 0.033(4) 0.034(5) 0.001(4) -0.005(3) 0.000(3)
C13 0.036(5) 0.030(4) 0.043(5) 0.001(4) -0.003(4) -0.006(4)
C14 0.026(4) 0.038(5) 0.070(8) 0.020(5) -0.004(4) 0.005(4)
B1 0.026(4) 0.020(4) 0.020(4) 0.002(3) -0.001(3) -0.008(3)

loop_
_atom_type_symbol
_atom_type_description
_atom_type_scat_dispersion_real
_atom_type_scat_dispersion_imag
_atom_type_scat_source
C C 0.0033 0.0016 'International Tables Vol C Tables 4.2.6.8 and 6.1.1.4'
H H 0.0000 0.0000 'International Tables Vol C Tables 4.2.6.8 and 6.1.1.4'
Au Au -2.0133 8.8022 'International Tables Vol C Tables 4.2.6.8 and 6.1.1.4'
B B 0.0013 0.0007 'International Tables Vol C Tables 4.2.6.8 and 6.1.1.4'
Br Br -0.2901 2.4595 'International Tables Vol C Tables 4.2.6.8 and 6.1.1.4'
Cl Cl 0.1484 0.1585 'International Tables Vol C Tables 4.2.6.8 and 6.1.1.4'
N N 0.0061 0.0033 'International Tables Vol C Tables 4.2.6.8 and 6.1.1.4'
P P 0.1023 0.0942 'International Tables Vol C Tables 4.2.6.8 and 6.1.1.4'

loop_
_geom_angle_atom_site_label_1
_geom_angle_atom_site_label_2
_geom_angle_atom_site_label_3
_geom_angle
_geom_angle_site_symmetry_1
_geom_angle_site_symmetry_3
_geom_angle_publ_flag
P1 Au1 Br1 178.63(6) . . ?
C1 P1 Au1 106.1(3) . . ?
C1 P1 B1 107.7(4) . . ?
C5 P1 Au1 109.8(3) . . ?
C5 P1 C1 114.4(4) . . ?
C5 P1 B1 104.1(4) . . ?
B1 P1 Au1 115.0(3) . . ?
C9 N1 C12 111.9(7) . . ?
B1 N1 C9 123.0(7) . . ?
B1 N1 C12 125.1(7) . . ?
C2 C1 P1 105.2(6) . . ?
C2 C1 C4 108.0(7) . . ?
C3 C1 P1 116.0(6) . . ?
C3 C1 C2 110.1(7) . . ?
C3 C1 C4 108.5(7) . . ?
C4 C1 P1 108.8(6) . . ?
C6 C5 P1 114.6(6) . . ?
C6 C5 C7 108.6(7) . . ?
C6 C5 C8 109.7(7) . . ?
C7 C5 P1 109.9(6) . . ?
C8 C5 P1 105.4(5) . . ?
C8 C5 C7 108.5(7) . . ?
N1 C9 C10 113.1(8) . . ?
N1 C9 C11 111.9(7) . . ?
C10 C9 C11 111.7(8) . . ?
N1 C12 C14 112.3(7) . . ?
C13 C12 N1 112.4(7) . . ?
C13 C12 C14 112.6(9) . . ?
Cl1 B1 P1 114.2(5) . . ?
N1 B1 Cl1 119.5(6) . . ?
N1 B1 P1 126.3(7) . . ?

loop_
_geom_bond_atom_site_label_1
_geom_bond_atom_site_label_2
_geom_bond_distance
_geom_bond_site_symmetry_2
_geom_bond_publ_flag
Au1 Br1 2.4082(9) . ?
Au1 P1 2.2688(19) . ?
Cl1 B1 1.829(10) . ?
P1 C1 1.903(9) . ?
P1 C5 1.879(8) . ?
P1 B1 1.980(9) . ?
N1 C9 1.468(10) . ?
N1 C12 1.524(12) . ?
N1 B1 1.371(11) . ?
C1 C2 1.535(12) . ?
C1 C3 1.521(13) . ?
C1 C4 1.542(13) . ?
C5 C6 1.520(12) . ?
C5 C7 1.534(12) . ?
C5 C8 1.533(11) . ?
C9 C10 1.495(13) . ?
C9 C11 1.531(12) . ?
C12 C13 1.509(13) . ?
C12 C14 1.541(12) . ?
